data_1549715
loop_
_publ_author_name
'Mousazade, Younes'
'Mohammadi, Mohammad Reza'
'Chernev, Petko'
'Bikas, Rahman'
'Bagheri, Robabeh'
'Song, Zhenlun'
'Lis, Tadeusz'
'Dau, Holger'
'Najafpour, Mohammad Mahdi'

_publ_section_title
;
 Water oxidation by a manganese--potassium cluster: Mn oxide as a
 kinetically dominant &#x201C;true&#x201D; catalyst for water oxidation
;
_journal_issue 17
_journal_name_full 'Catalysis Science &amp; Technology'
_journal_page_first 4390
_journal_paper_doi 10.1039/C8CY01151F
_journal_volume 8
_journal_year 2018
_chemical_formula_moiety 'C84 H153 K2 Mn8 N O40, C2 H4 O2'
_chemical_formula_sum 'C86 H157 K2 Mn8 N O42'
_chemical_formula_weight 2394.84
_space_group_crystal_system monoclinic
_space_group_IT_number 14
_space_group_name_Hall '-P 2yn'
_space_group_name_H-M_alt 'P 1 21/n 1'
_symmetry_space_group_name_Hall '-P 2yn'
_symmetry_space_group_name_H-M 'P 1 21/n 1'
_atom_sites_solution_hydrogens mixed
_audit_creation_method SHELXL-2013
_audit_update_record
;
2018-05-19 deposited with the CCDC.
2018-07-22 downloaded from the CCDC.
;
_cell_angle_alpha 90
_cell_angle_beta 100.84(4)
_cell_angle_gamma 90
_cell_formula_units_Z 2
_cell_length_a 18.998(6)
_cell_length_b 15.678(4)
_cell_length_c 20.236(9)
_cell_measurement_reflns_used 4498
_cell_measurement_temperature 80(2)
_cell_measurement_theta_max 31
_cell_measurement_theta_min 2.7
_cell_volume 5920(4)
_computing_cell_refinement 'CrysAlis RED; Oxford-Diffraction Poland, 2003'
_computing_data_collection 'CrysAlis CCD; Oxford-Diffraction Poland, 2003'
_computing_data_reduction 'CrysAlis RED; Oxford-Diffraction Poland, 2003'
_computing_structure_refinement 'SHELXL-2013 (Sheldrick, 2013)'
_computing_structure_solution 'SHELXS-97 (Sheldrick, 1990)'
_diffrn_ambient_temperature 80(2)
_diffrn_measured_fraction_theta_full 0.994
_diffrn_measured_fraction_theta_max 0.885
_diffrn_measurement_device_type 'Xcalibur, ccd camera Ruby'
_diffrn_measurement_method '\w scans'
_diffrn_radiation_type MoK\a
_diffrn_radiation_wavelength 0.71073
_diffrn_reflns_av_R_equivalents 0.0667
_diffrn_reflns_av_unetI/netI 0.1382
_diffrn_reflns_Laue_measured_fraction_full 0.994
_diffrn_reflns_Laue_measured_fraction_max 0.885
_diffrn_reflns_limit_h_max 24
_diffrn_reflns_limit_h_min -26
_diffrn_reflns_limit_k_max 21
_diffrn_reflns_limit_k_min -12
_diffrn_reflns_limit_l_max 28
_diffrn_reflns_limit_l_min -14
_diffrn_reflns_number 32040
_diffrn_reflns_point_group_measured_fraction_full 0.994
_diffrn_reflns_point_group_measured_fraction_max 0.885
_diffrn_reflns_theta_full 25.500
_diffrn_reflns_theta_max 30.780
_diffrn_reflns_theta_min 2.699
_diffrn_source 'Enhance (Mo) X-ray Source'
_exptl_absorpt_coefficient_mu 0.971
_exptl_absorpt_correction_T_max 0.947
_exptl_absorpt_correction_T_min 0.797
_exptl_absorpt_correction_type analytical
_exptl_absorpt_process_details
;
CrysAlis RED, Oxford Diffraction Ltd.,
Version 1.171.33.66 (release 28-04-2010 CrysAlis171 .NET)
(compiled Apr 28 2010,14:27:37)
Analytical numeric absorption correction using a multifaceted crystal
       model based on expressions derived by R.C. Clark & J.S.
(Clark, R. C. & Reid, J. S. (1995). Acta Cryst. A51, 887-897)
;
_exptl_crystal_colour red
_exptl_crystal_density_diffrn 1.344
_exptl_crystal_description plate
_exptl_crystal_F_000 2508
_exptl_crystal_size_max 0.340
_exptl_crystal_size_mid 0.180
_exptl_crystal_size_min 0.060
_refine_diff_density_max 0.591
_refine_diff_density_min -0.600
_refine_diff_density_rms 0.101
_refine_ls_extinction_method none
_refine_ls_goodness_of_fit_ref 1.050
_refine_ls_hydrogen_treatment constr
_refine_ls_matrix_type full
_refine_ls_number_parameters 667
_refine_ls_number_reflns 16391
_refine_ls_number_restraints 12
_refine_ls_restrained_S_all 1.056
_refine_ls_R_factor_all 0.1530
_refine_ls_R_factor_gt 0.0728
_refine_ls_shift/su_max 0.001
_refine_ls_shift/su_mean 0.000
_refine_ls_structure_factor_coef Fsqd
_refine_ls_weighting_details
;
 w=1/[\s^2^(Fo^2^)+(0.0438P)^2^+0.7832P]
 where P=(Fo^2^+2Fc^2^)/3
;
_refine_ls_weighting_scheme calc
_refine_ls_wR_factor_gt 0.1233
_refine_ls_wR_factor_ref 0.1486
_reflns_Friedel_coverage 0.000
_reflns_number_gt 8935
_reflns_number_total 16391
_reflns_threshold_expression 'I > 2\s(I)'
_cod_data_source_file c8cy01151f2.cif
_cod_data_source_block B3402BA
_cod_depositor_comments 'Adding full bibliography for 1549715.cif.'
_cod_database_code 1549715
_shelx_space_group_comment
;
The symmetry employed for this shelxl refinement is uniquely defined
by the following loop, which should always be used as a source of
symmetry information in preference to the above space-group names.
They are only intended as comments.
;
_shelx_estimated_absorpt_t_min 0.734
_shelx_estimated_absorpt_t_max 0.944
_shelxl_version_number 2013-2
_publcif_funding_html
;
;

loop_
_space_group_symop_operation_xyz
'x, y, z'
'-x+1/2, y+1/2, -z+1/2'
'-x, -y, -z'
'x-1/2, -y-1/2, z-1/2'

loop_
_atom_site_label
_atom_site_type_symbol
_atom_site_fract_x
_atom_site_fract_y
_atom_site_fract_z
_atom_site_U_iso_or_equiv
_atom_site_adp_type
_atom_site_occupancy
_atom_site_site_symmetry_order
_atom_site_calc_flag
_atom_site_refinement_flags_posn
_atom_site_refinement_flags_adp
_atom_site_refinement_flags_occupancy
_atom_site_disorder_assembly
_atom_site_disorder_group
Mn1 Mn 0.56116(3) 0.04837(3) 0.53082(3) 0.01760(14) Uani 1 1 d . . . . .
Mn2 Mn 0.42532(3) 0.05939(4) 0.61159(3) 0.01852(14) Uani 1 1 d . . . . .
Mn3 Mn 0.28265(3) -0.01540(4) 0.53316(3) 0.01953(14) Uani 1 1 d . . . . .
Mn4 Mn 0.28553(3) 0.18892(4) 0.56806(3) 0.02345(16) Uani 1 1 d . . . . .
K K 0.39492(5) 0.17806(5) 0.44835(5) 0.0272(2) Uani 1 1 d . . . . .
O1 O 0.46228(13) 0.04357(15) 0.53120(13) 0.0176(6) Uani 1 1 d . . . . .
O2 O 0.33523(14) 0.08850(15) 0.55867(14) 0.0210(6) Uani 1 1 d . . . . .
O3 O 0.66287(14) 0.03622(16) 0.53469(14) 0.0215(6) Uani 1 1 d . . . . .
H3 H 0.6839 0.0721 0.5640 0.032 Uiso 1 1 d R U . . .
O1A O 0.57903(14) 0.14789(16) 0.58962(14) 0.0224(6) Uani 1 1 d . . . . .
O2A O 0.47297(15) 0.18407(16) 0.61488(15) 0.0258(7) Uani 1 1 d . . . . .
C1A C 0.5349(2) 0.2005(2) 0.6082(2) 0.0227(9) Uani 1 1 d . . . . .
C2A C 0.5615(2) 0.2933(2) 0.6195(2) 0.0299(11) Uani 1 1 d . . . . .
C3A C 0.6412(3) 0.2951(3) 0.6500(3) 0.0573(18) Uani 1 1 d . . . . .
H3A1 H 0.6679 0.2645 0.6205 0.086 Uiso 1 1 calc R U . . .
H3A2 H 0.6491 0.2676 0.6943 0.086 Uiso 1 1 calc R U . . .
H3A3 H 0.6577 0.3544 0.6550 0.086 Uiso 1 1 calc R U . . .
C4A C 0.5471(3) 0.3343(3) 0.5496(3) 0.0538(16) Uani 1 1 d . . . . .
H4A1 H 0.4956 0.3328 0.5313 0.081 Uiso 1 1 calc R U . . .
H4A2 H 0.5729 0.3026 0.5198 0.081 Uiso 1 1 calc R U . . .
H4A3 H 0.5637 0.3936 0.5531 0.081 Uiso 1 1 calc R U . . .
C5A C 0.5179(3) 0.3393(3) 0.6653(2) 0.0359(12) Uani 1 1 d . . . . .
H5A1 H 0.4669 0.3367 0.6451 0.054 Uiso 1 1 calc R U . . .
H5A2 H 0.5332 0.3991 0.6706 0.054 Uiso 1 1 calc R U . . .
H5A3 H 0.5260 0.3115 0.7095 0.054 Uiso 1 1 calc R U . . .
O1B O 0.54911(14) 0.14363(15) 0.44615(14) 0.0219(6) Uani 1 1 d . . . . .
O2B O 0.62373(14) 0.06884(15) 0.39565(14) 0.0202(6) Uani 1 1 d . . . . .
C1B C 0.5855(2) 0.1360(2) 0.4015(2) 0.0218(9) Uani 1 1 d . . . . .
C2B C 0.5900(2) 0.2076(2) 0.3518(2) 0.0262(10) Uani 1 1 d . . . . .
C3B C 0.6069(3) 0.1721(3) 0.2866(3) 0.0442(13) Uani 1 1 d . . . . .
H3B1 H 0.6089 0.2190 0.2550 0.066 Uiso 1 1 calc R U . . .
H3B2 H 0.5693 0.1318 0.2669 0.066 Uiso 1 1 calc R U . . .
H3B3 H 0.6532 0.1427 0.2959 0.066 Uiso 1 1 calc R U . . .
C4B C 0.6502(3) 0.2666(3) 0.3859(3) 0.0436(13) Uani 1 1 d . . . . .
H4B1 H 0.6556 0.3140 0.3557 0.065 Uiso 1 1 calc R U . . .
H4B2 H 0.6952 0.2346 0.3963 0.065 Uiso 1 1 calc R U . . .
H4B3 H 0.6383 0.2891 0.4276 0.065 Uiso 1 1 calc R U . . .
C5B C 0.5194(3) 0.2569(3) 0.3383(3) 0.0499(15) Uani 1 1 d . . . . .
H5B1 H 0.5220 0.3023 0.3055 0.075 Uiso 1 1 calc R U . . .
H5B2 H 0.5108 0.2821 0.3804 0.075 Uiso 1 1 calc R U . . .
H5B3 H 0.4801 0.2180 0.3203 0.075 Uiso 1 1 calc R U . . .
O1C O 0.58647(14) -0.03815(16) 0.62138(14) 0.0225(6) Uani 1 1 d . . . . .
O2C O 0.50731(14) 0.01912(16) 0.67653(14) 0.0227(6) Uani 1 1 d . . . . .
C1C C 0.5677(2) -0.0142(2) 0.6744(2) 0.0204(9) Uani 1 1 d . . . . .
C2C C 0.6199(2) -0.0190(3) 0.7418(2) 0.0286(10) Uani 1 1 d . . . . .
C3C C 0.6448(3) 0.0720(3) 0.7585(3) 0.0599(17) Uani 1 1 d . . . . .
H3C1 H 0.6789 0.0726 0.8013 0.090 Uiso 1 1 calc R U . . .
H3C2 H 0.6034 0.1078 0.7621 0.090 Uiso 1 1 calc R U . . .
H3C3 H 0.6682 0.0941 0.7228 0.090 Uiso 1 1 calc R U . . .
C4C C 0.5824(3) -0.0532(4) 0.7960(3) 0.0684(19) Uani 1 1 d . . . . .
H4C1 H 0.6163 -0.0548 0.8390 0.103 Uiso 1 1 calc R U . . .
H4C2 H 0.5648 -0.1110 0.7840 0.103 Uiso 1 1 calc R U . . .
H4C3 H 0.5420 -0.0161 0.8001 0.103 Uiso 1 1 calc R U . . .
C5C C 0.6833(3) -0.0748(4) 0.7357(3) 0.0645(18) Uani 1 1 d . . . . .
H5C1 H 0.7168 -0.0761 0.7789 0.097 Uiso 1 1 calc R U . . .
H5C2 H 0.7076 -0.0517 0.7009 0.097 Uiso 1 1 calc R U . . .
H5C3 H 0.6666 -0.1329 0.7233 0.097 Uiso 1 1 calc R U . . .
O1D O 0.38889(15) 0.08465(17) 0.69332(14) 0.0245(7) Uani 1 1 d . . . . .
O2D O 0.32851(15) 0.20533(17) 0.66199(15) 0.0281(7) Uani 1 1 d . . . . .
C1D C 0.3581(2) 0.1516(3) 0.7060(2) 0.0248(10) Uani 1 1 d . . . . .
C2D C 0.3570(2) 0.1714(3) 0.7793(2) 0.0324(11) Uani 1 1 d . . . . .
C3D C 0.4289(3) 0.2079(4) 0.8079(3) 0.0682(19) Uani 1 1 d . . . . .
H3D1 H 0.4359 0.2607 0.7841 0.102 Uiso 1 1 calc R U . . .
H3D2 H 0.4662 0.1667 0.8025 0.102 Uiso 1 1 calc R U . . .
H3D3 H 0.4316 0.2202 0.8558 0.102 Uiso 1 1 calc R U . . .
C4D C 0.3442(4) 0.0904(4) 0.8154(3) 0.090(3) Uani 1 1 d . . . . .
H4D1 H 0.3443 0.1030 0.8629 0.135 Uiso 1 1 calc R U . . .
H4D2 H 0.3823 0.0493 0.8122 0.135 Uiso 1 1 calc R U . . .
H4D3 H 0.2978 0.0661 0.7947 0.135 Uiso 1 1 calc R U . . .
C5D C 0.2984(3) 0.2352(4) 0.7847(3) 0.0686(19) Uani 1 1 d . . . . .
H5D1 H 0.3060 0.2872 0.7601 0.103 Uiso 1 1 calc R U . . .
H5D2 H 0.2997 0.2491 0.8321 0.103 Uiso 1 1 calc R U . . .
H5D3 H 0.2517 0.2105 0.7653 0.103 Uiso 1 1 calc R U . . .
O1E O 0.22979(14) -0.11985(16) 0.51095(15) 0.0233(6) Uani 1 1 d . . . . .
O2E O 0.23105(15) -0.13273(18) 0.40057(15) 0.0305(7) Uani 1 1 d . . . . .
C1E C 0.2078(2) -0.1522(3) 0.4517(2) 0.0246(10) Uani 1 1 d . . . . .
C2E C 0.1495(2) -0.2205(3) 0.4488(2) 0.0316(11) Uani 1 1 d . . . . .
C3E C 0.1004(3) -0.2194(4) 0.3795(3) 0.0653(19) Uani 1 1 d . . . . .
H3E1 H 0.1285 -0.2321 0.3448 0.098 Uiso 1 1 calc R U . . .
H3E2 H 0.0784 -0.1630 0.3712 0.098 Uiso 1 1 calc R U . . .
H3E3 H 0.0628 -0.2625 0.3782 0.098 Uiso 1 1 calc R U . . .
C4E C 0.1045(3) -0.2053(4) 0.5024(3) 0.081(2) Uani 1 1 d . . . . .
H4E1 H 0.1358 -0.2034 0.5468 0.121 Uiso 1 1 calc R U . . .
H4E2 H 0.0698 -0.2517 0.5012 0.121 Uiso 1 1 calc R U . . .
H4E3 H 0.0790 -0.1509 0.4936 0.121 Uiso 1 1 calc R U . . .
C5E C 0.1872(3) -0.3048(3) 0.4583(4) 0.082(2) Uani 1 1 d . . . . .
H5E1 H 0.2170 -0.3073 0.5034 0.124 Uiso 1 1 calc R U . . .
H5E2 H 0.2176 -0.3114 0.4245 0.124 Uiso 1 1 calc R U . . .
H5E3 H 0.1518 -0.3509 0.4532 0.124 Uiso 1 1 calc R U . . .
O1F O 0.20058(14) 0.05106(17) 0.46535(15) 0.0258(7) Uani 1 1 d . . . . .
O2F O 0.23903(15) 0.18635(16) 0.47376(15) 0.0291(7) Uani 1 1 d . . . . .
C1F C 0.1962(2) 0.1268(3) 0.4472(2) 0.0264(10) Uani 1 1 d . . . . .
C2F C 0.1348(2) 0.1546(3) 0.3915(2) 0.0363(12) Uani 1 1 d . . . . .
C3F C 0.0710(3) 0.1677(4) 0.4285(3) 0.0696(19) Uani 1 1 d . . . . .
H3F1 H 0.0624 0.1148 0.4516 0.104 Uiso 1 1 calc R U . . .
H3F2 H 0.0280 0.1828 0.3957 0.104 Uiso 1 1 calc R U . . .
H3F3 H 0.0824 0.2137 0.4616 0.104 Uiso 1 1 calc R U . . .
C4F C 0.1524(3) 0.2344(3) 0.3568(3) 0.075(2) Uani 1 1 d . . . . .
H4F1 H 0.1114 0.2505 0.3221 0.113 Uiso 1 1 calc R U . . .
H4F2 H 0.1942 0.2241 0.3360 0.113 Uiso 1 1 calc R U . . .
H4F3 H 0.1631 0.2806 0.3898 0.113 Uiso 1 1 calc R U . . .
C5F C 0.1147(3) 0.0822(3) 0.3420(3) 0.0542(16) Uani 1 1 d . . . . .
H5F1 H 0.1069 0.0301 0.3664 0.081 Uiso 1 1 calc R U . . .
H5F2 H 0.1536 0.0728 0.3171 0.081 Uiso 1 1 calc R U . . .
H5F3 H 0.0707 0.0969 0.3104 0.081 Uiso 1 1 calc R U . . .
O1G O 0.22658(15) -0.00416(16) 0.60378(14) 0.0237(7) Uani 1 1 d . . . . .
O2G O 0.19520(15) 0.13425(17) 0.59928(16) 0.0287(7) Uani 1 1 d . . . . .
C1G C 0.1878(2) 0.0578(3) 0.6157(2) 0.0250(9) Uani 1 1 d . . . . .
C2G C 0.1246(3) 0.0360(3) 0.6502(3) 0.0381(12) Uani 1 1 d . . . . .
C3G C 0.1108(5) 0.1078(5) 0.6966(5) 0.053(3) Uani 0.706(8) 1 d . . P A 1
H3G1 H 0.0703 0.0926 0.7179 0.079 Uiso 0.706(8) 1 calc R U P A 1
H3G2 H 0.0996 0.1603 0.6705 0.079 Uiso 0.706(8) 1 calc R U P A 1
H3G3 H 0.1536 0.1167 0.7314 0.079 Uiso 0.706(8) 1 calc R U P A 1
C4G C 0.0579(4) 0.0342(5) 0.5892(4) 0.050(2) Uani 0.706(8) 1 d . . P A 1
H4G1 H 0.0138 0.0453 0.6062 0.076 Uiso 0.706(8) 1 calc R U P A 1
H4G2 H 0.0548 -0.0220 0.5676 0.076 Uiso 0.706(8) 1 calc R U P A 1
H4G3 H 0.0641 0.0781 0.5563 0.076 Uiso 0.706(8) 1 calc R U P A 1
C5G C 0.1313(4) -0.0499(4) 0.6802(4) 0.046(2) Uani 0.706(8) 1 d . . P A 1
H5G1 H 0.1638 -0.0843 0.6589 0.069 Uiso 0.706(8) 1 calc R U P A 1
H5G2 H 0.0840 -0.0771 0.6732 0.069 Uiso 0.706(8) 1 calc R U P A 1
H5G3 H 0.1504 -0.0454 0.7285 0.069 Uiso 0.706(8) 1 calc R U P A 1
C6G C 0.0844(14) 0.1080(16) 0.6661(13) 0.062(8) Uiso 0.294(8) 1 d . . P A 2
H6G1 H 0.1174 0.1525 0.6870 0.093 Uiso 0.294(8) 1 calc R U P A 2
H6G2 H 0.0535 0.0904 0.6973 0.093 Uiso 0.294(8) 1 calc R U P A 2
H6G3 H 0.0549 0.1303 0.6247 0.093 Uiso 0.294(8) 1 calc R U P A 2
C7G C 0.1668(10) 0.0007(11) 0.7254(10) 0.050(6) Uiso 0.294(8) 1 d . . P A 2
H7G1 H 0.1314 -0.0158 0.7525 0.075 Uiso 0.294(8) 1 calc R U P A 2
H7G2 H 0.1974 0.0461 0.7486 0.075 Uiso 0.294(8) 1 calc R U P A 2
H7G3 H 0.1964 -0.0488 0.7193 0.075 Uiso 0.294(8) 1 calc R U P A 2
C8G C 0.0845(10) -0.0378(11) 0.6184(10) 0.048(5) Uiso 0.294(8) 1 d . . P A 2
H8G1 H 0.0448 -0.0504 0.6416 0.071 Uiso 0.294(8) 1 calc R U P A 2
H8G2 H 0.1164 -0.0873 0.6214 0.071 Uiso 0.294(8) 1 calc R U P A 2
H8G3 H 0.0654 -0.0250 0.5711 0.071 Uiso 0.294(8) 1 calc R U P A 2
O1H O 0.25346(16) 0.30789(17) 0.56853(16) 0.0325(8) Uani 1 1 d . . . . .
O2H O 0.35307(16) 0.29786(16) 0.52948(15) 0.0294(7) Uani 1 1 d . . . . .
C1H C 0.3038(2) 0.3429(3) 0.5431(2) 0.0298(10) Uani 1 1 d . . . . .
C2H C 0.2987(3) 0.4387(3) 0.5289(3) 0.0392(13) Uani 1 1 d . . . . .
C3H C 0.2691(4) 0.4853(3) 0.5810(4) 0.087(3) Uani 1 1 d . . . . .
H3H1 H 0.2934 0.4666 0.6257 0.131 Uiso 1 1 calc R U . . .
H3H2 H 0.2177 0.4737 0.5756 0.131 Uiso 1 1 calc R U . . .
H3H3 H 0.2767 0.5467 0.5763 0.131 Uiso 1 1 calc R U . . .
C4H C 0.3722(4) 0.4726(3) 0.5275(5) 0.119(4) Uani 1 1 d . . . . .
H4H1 H 0.4009 0.4720 0.5732 0.178 Uiso 1 1 calc R U . . .
H4H2 H 0.3685 0.5312 0.5104 0.178 Uiso 1 1 calc R U . . .
H4H3 H 0.3953 0.4368 0.4981 0.178 Uiso 1 1 calc R U . . .
C5H C 0.2541(5) 0.4484(4) 0.4605(4) 0.121(4) Uani 1 1 d . . . . .
H5H1 H 0.2773 0.4190 0.4276 0.182 Uiso 1 1 calc R U . . .
H5H2 H 0.2490 0.5091 0.4490 0.182 Uiso 1 1 calc R U . . .
H5H3 H 0.2067 0.4235 0.4598 0.182 Uiso 1 1 calc R U . . .
N1 N 0.3442(2) 0.2898(2) 0.3458(2) 0.0483(10) Uani 0.5 1 d . . P B 3
C1 C 0.3453(6) 0.3487(6) 0.3080(5) 0.0316(17) Uiso 0.5 1 d D . P B 3
C2 C 0.3436(8) 0.4193(9) 0.2583(7) 0.057(3) Uani 0.5 1 d D . P B 3
H2A H 0.3925 0.4394 0.2586 0.086 Uiso 0.5 1 calc R U P B 3
H2B H 0.3146 0.4665 0.2703 0.086 Uiso 0.5 1 calc R U P B 3
H2C H 0.3226 0.3985 0.2132 0.086 Uiso 0.5 1 calc R U P B 3
O10 O 0.3442(2) 0.2898(2) 0.3458(2) 0.0483(10) Uani 0.5 1 d D . P B 4
C01 C 0.3345(6) 0.3260(6) 0.2938(5) 0.0316(17) Uiso 0.5 1 d D . P B 4
O20 O 0.2936(4) 0.2989(6) 0.2383(4) 0.079(3) Uani 0.5 1 d D . P B 4
H20 H 0.2964 0.3328 0.2067 0.118 Uiso 0.5 1 calc R U P B 4
C02 C 0.3697(8) 0.4119(9) 0.2895(8) 0.057(3) Uani 0.5 1 d D . P B 4
H02A H 0.4181 0.4110 0.3168 0.086 Uiso 0.5 1 calc R U P B 4
H02B H 0.3413 0.4563 0.3063 0.086 Uiso 0.5 1 calc R U P B 4
H02C H 0.3725 0.4240 0.2425 0.086 Uiso 0.5 1 calc R U P B 4
O31 O 0.0815(9) 0.3517(15) 0.5857(12) 0.090(5) Uani 0.3 1 d D . P C -5
H31 H 0.1228 0.3459 0.5771 0.134 Uiso 0.3 1 calc R U P C -5
O41 O 0.0434(9) 0.4018(9) 0.4827(9) 0.105(6) Uani 0.3 1 d D . P C -5
C031 C 0.0450(12) 0.3986(15) 0.5422(12) 0.058(5) Uiso 0.3 1 d D . P C -5
C041 C 0.0066(14) 0.4598(15) 0.5793(11) 0.100(8) Uiso 0.3 1 d D . P C -5
H04A H -0.0249 0.4910 0.5434 0.150 Uiso 0.3 1 d R U P C -5
H04B H 0.0411 0.4994 0.6052 0.150 Uiso 0.3 1 d R U P C -5
H04C H -0.0223 0.4335 0.6091 0.150 Uiso 0.3 1 d R U P C -5
O32 O 0.0800(10) 0.4433(16) 0.5117(13) 0.090(5) Uani 0.2 1 d D . P D -6
H32 H 0.0582 0.4876 0.4961 0.134 Uiso 0.2 1 calc R U P D -6
O42 O -0.0124(12) 0.4137(13) 0.5492(15) 0.105(6) Uani 0.2 1 d D . P D -6
C032 C 0.0514(14) 0.414(2) 0.5579(14) 0.058(5) Uiso 0.2 1 d D . P D -6
C042 C 0.096(2) 0.348(3) 0.599(3) 0.100(8) Uiso 0.2 1 d D . P D -6
H04D H 0.0639 0.2991 0.5994 0.150 Uiso 0.2 1 d R U P D -6
H04E H 0.1121 0.3685 0.6453 0.150 Uiso 0.2 1 d R U P D -6
H04F H 0.1371 0.3315 0.5797 0.150 Uiso 0.2 1 d R U P D -6

loop_
_atom_site_aniso_label
_atom_site_aniso_U_11
_atom_site_aniso_U_22
_atom_site_aniso_U_33
_atom_site_aniso_U_23
_atom_site_aniso_U_13
_atom_site_aniso_U_12
Mn1 0.0153(3) 0.0191(3) 0.0175(3) -0.0001(3) 0.0008(2) -0.0011(2)
Mn2 0.0165(3) 0.0216(3) 0.0168(3) 0.0001(3) 0.0014(2) -0.0010(2)
Mn3 0.0156(3) 0.0203(3) 0.0220(3) -0.0010(3) 0.0017(3) -0.0012(2)
Mn4 0.0214(3) 0.0200(3) 0.0285(4) -0.0014(3) 0.0038(3) 0.0014(2)
K 0.0316(6) 0.0253(5) 0.0244(5) 0.0027(4) 0.0047(4) 0.0061(4)
O1 0.0142(14) 0.0210(14) 0.0165(14) 0.0018(11) -0.0001(11) -0.0010(10)
O2 0.0163(14) 0.0208(14) 0.0242(16) -0.0010(12) -0.0004(13) 0.0013(11)
O3 0.0171(15) 0.0262(15) 0.0207(16) -0.0035(12) 0.0018(12) -0.0025(11)
O1A 0.0188(15) 0.0242(15) 0.0242(17) -0.0055(13) 0.0041(13) -0.0051(11)
O2A 0.0233(16) 0.0227(15) 0.0316(18) -0.0046(13) 0.0057(14) -0.0029(12)
C1A 0.025(2) 0.025(2) 0.017(2) -0.0031(18) 0.0024(18) -0.0037(17)
C2A 0.036(3) 0.019(2) 0.036(3) -0.007(2) 0.011(2) -0.0082(18)
C3A 0.031(3) 0.044(3) 0.099(5) -0.029(3) 0.015(3) -0.016(2)
C4A 0.096(5) 0.022(3) 0.052(4) -0.002(2) 0.036(4) -0.019(3)
C5A 0.045(3) 0.024(2) 0.041(3) -0.006(2) 0.014(3) -0.006(2)
O1B 0.0224(16) 0.0205(14) 0.0235(16) 0.0024(12) 0.0064(13) -0.0015(11)
O2B 0.0202(15) 0.0200(14) 0.0199(16) 0.0026(12) 0.0029(12) -0.0017(11)
C1B 0.019(2) 0.022(2) 0.024(2) -0.0009(18) 0.0000(18) -0.0031(16)
C2B 0.028(2) 0.025(2) 0.026(2) 0.0076(19) 0.006(2) 0.0031(17)
C3B 0.051(3) 0.045(3) 0.040(3) 0.014(3) 0.015(3) 0.001(2)
C4B 0.052(3) 0.030(3) 0.052(4) 0.008(2) 0.019(3) -0.009(2)
C5B 0.046(3) 0.052(3) 0.055(4) 0.029(3) 0.020(3) 0.015(3)
O1C 0.0224(15) 0.0253(15) 0.0179(15) 0.0019(12) -0.0007(12) 0.0032(11)
O2C 0.0201(15) 0.0284(15) 0.0189(16) 0.0015(13) 0.0022(12) 0.0016(12)
C1C 0.022(2) 0.019(2) 0.019(2) 0.0004(18) 0.0022(18) -0.0023(16)
C2C 0.023(2) 0.036(2) 0.023(2) 0.003(2) -0.0079(19) 0.0014(18)
C3C 0.065(4) 0.050(3) 0.047(4) -0.008(3) -0.034(3) -0.005(3)
C4C 0.054(4) 0.109(5) 0.035(3) 0.035(3) -0.011(3) -0.011(3)
C5C 0.048(4) 0.086(4) 0.046(4) -0.013(3) -0.024(3) 0.032(3)
O1D 0.0229(16) 0.0288(15) 0.0220(16) -0.0009(13) 0.0044(13) 0.0005(12)
O2D 0.0269(17) 0.0284(16) 0.0291(18) -0.0054(14) 0.0057(14) 0.0003(12)
C1D 0.018(2) 0.027(2) 0.030(3) -0.007(2) 0.0056(19) -0.0082(17)
C2D 0.029(3) 0.042(3) 0.028(3) -0.008(2) 0.010(2) -0.002(2)
C3D 0.035(3) 0.129(5) 0.041(4) -0.034(4) 0.008(3) -0.020(3)
C4D 0.160(8) 0.077(5) 0.050(4) -0.009(4) 0.061(5) -0.033(5)
C5D 0.043(4) 0.114(5) 0.048(4) -0.037(4) 0.008(3) 0.017(3)
O1E 0.0193(15) 0.0227(15) 0.0273(17) -0.0034(13) 0.0028(13) -0.0052(11)
O2E 0.0256(17) 0.0381(17) 0.0272(18) -0.0070(14) 0.0037(14) -0.0063(13)
C1E 0.017(2) 0.024(2) 0.031(3) -0.003(2) 0.002(2) 0.0026(16)
C2E 0.025(3) 0.031(2) 0.036(3) -0.002(2) 0.000(2) -0.0073(18)
C3E 0.058(4) 0.066(4) 0.059(4) 0.004(3) -0.020(3) -0.034(3)
C4E 0.070(5) 0.104(5) 0.078(5) -0.041(4) 0.042(4) -0.066(4)
C5E 0.047(4) 0.036(3) 0.155(8) 0.025(4) -0.005(4) -0.012(3)
O1F 0.0205(15) 0.0263(16) 0.0283(17) 0.0006(14) -0.0012(13) 0.0009(12)
O2F 0.0285(17) 0.0236(15) 0.0310(18) 0.0033(14) -0.0051(14) 0.0039(12)
C1F 0.020(2) 0.032(2) 0.025(2) -0.002(2) 0.0013(19) 0.0047(18)
C2F 0.029(3) 0.036(3) 0.037(3) 0.005(2) -0.010(2) 0.007(2)
C3F 0.042(4) 0.083(4) 0.077(5) 0.002(4) -0.005(3) 0.024(3)
C4F 0.072(5) 0.054(4) 0.078(5) 0.036(3) -0.041(4) -0.018(3)
C5F 0.053(4) 0.049(3) 0.050(4) 0.005(3) -0.018(3) -0.009(3)
O1G 0.0217(16) 0.0223(15) 0.0273(17) -0.0010(13) 0.0056(13) -0.0003(11)
O2G 0.0230(16) 0.0240(16) 0.040(2) -0.0024(14) 0.0069(15) 0.0009(12)
C1G 0.021(2) 0.030(2) 0.024(2) -0.001(2) 0.0038(18) -0.0011(18)
C2G 0.030(3) 0.034(3) 0.054(4) -0.011(2) 0.016(3) -0.005(2)
C3G 0.048(6) 0.055(5) 0.067(7) -0.034(5) 0.042(6) -0.014(4)
C4G 0.021(4) 0.062(5) 0.072(6) -0.010(4) 0.018(4) -0.008(3)
C5G 0.046(5) 0.046(5) 0.053(6) 0.003(4) 0.028(4) -0.004(3)
O1H 0.0348(19) 0.0225(15) 0.042(2) -0.0017(14) 0.0123(16) 0.0045(13)
O2H 0.0312(18) 0.0225(15) 0.0342(19) -0.0027(14) 0.0054(15) 0.0002(12)
C1H 0.034(3) 0.027(2) 0.029(3) -0.006(2) 0.006(2) 0.0012(19)
C2H 0.060(4) 0.019(2) 0.040(3) 0.006(2) 0.014(3) 0.009(2)
C3H 0.158(8) 0.028(3) 0.097(6) -0.006(3) 0.077(6) 0.000(4)
C4H 0.102(6) 0.031(3) 0.241(12) 0.036(5) 0.080(7) -0.003(3)
C5H 0.243(11) 0.037(4) 0.065(5) 0.012(3) -0.021(6) 0.047(5)
N1 0.048(3) 0.056(3) 0.040(3) 0.013(2) 0.008(2) 0.0079(19)
C2 0.064(10) 0.045(4) 0.062(10) 0.022(6) 0.012(6) 0.011(5)
O10 0.048(3) 0.056(3) 0.040(3) 0.013(2) 0.008(2) 0.0079(19)
O20 0.052(6) 0.124(7) 0.057(6) 0.024(5) 0.004(5) 0.006(5)
C02 0.064(10) 0.045(4) 0.062(10) 0.022(6) 0.012(6) 0.011(5)
O31 0.044(8) 0.129(12) 0.106(15) -0.028(10) 0.042(9) -0.049(8)
O41 0.092(12) 0.056(8) 0.171(18) -0.051(10) 0.038(11) -0.018(7)
O32 0.044(8) 0.129(12) 0.106(15) -0.028(10) 0.042(9) -0.049(8)
O42 0.092(12) 0.056(8) 0.171(18) -0.051(10) 0.038(11) -0.018(7)

loop_
_atom_type_symbol
_atom_type_description
_atom_type_scat_dispersion_real
_atom_type_scat_dispersion_imag
_atom_type_scat_source
C C 0.0033 0.0016 'International Tables Vol C Tables 4.2.6.8 and 6.1.1.4'
H H 0.0000 0.0000 'International Tables Vol C Tables 4.2.6.8 and 6.1.1.4'
O O 0.0106 0.0060 'International Tables Vol C Tables 4.2.6.8 and 6.1.1.4'
K K 0.2009 0.2494 'International Tables Vol C Tables 4.2.6.8 and 6.1.1.4'
Mn Mn 0.3368 0.7283 'International Tables Vol C Tables 4.2.6.8 and 6.1.1.4'
N N 0.0061 0.0033 'International Tables Vol C Tables 4.2.6.8 and 6.1.1.4'

loop_
_geom_angle_atom_site_label_1
_geom_angle_atom_site_label_2
_geom_angle_atom_site_label_3
_geom_angle
_geom_angle_site_symmetry_1
_geom_angle_site_symmetry_3
O1 Mn1 O1 82.12(12) . 3_656
O1 Mn1 O3 171.65(11) . .
O1 Mn1 O3 93.45(11) 3_656 .
O1 Mn1 O1A 95.09(11) . .
O1 Mn1 O1A 175.31(11) 3_656 .
O3 Mn1 O1A 89.78(11) . .
O1 Mn1 O1B 94.06(11) . .
O1 Mn1 O1B 91.31(11) 3_656 .
O3 Mn1 O1B 93.10(11) . .
O1A Mn1 O1B 85.11(11) . .
O1 Mn1 O1C 91.90(11) . .
O1 Mn1 O1C 93.88(11) 3_656 .
O3 Mn1 O1C 81.31(11) . .
O1A Mn1 O1C 89.97(11) . .
O1B Mn1 O1C 172.58(10) . .
O1 Mn1 Mn1 41.41(8) . 3_656
O1 Mn1 Mn1 40.71(8) 3_656 3_656
O3 Mn1 Mn1 133.76(9) . 3_656
O1A Mn1 Mn1 136.38(9) . 3_656
O1B Mn1 Mn1 93.55(8) . 3_656
O1C Mn1 Mn1 93.85(8) . 3_656
O1 Mn1 K 99.63(8) . 3_656
O1 Mn1 K 50.34(8) 3_656 3_656
O3 Mn1 K 72.18(8) . 3_656
O1A Mn1 K 134.14(9) . 3_656
O1B Mn1 K 136.11(7) . 3_656
O1C Mn1 K 46.64(7) . 3_656
Mn1 Mn1 K 71.57(3) 3_656 3_656
O1 Mn1 K 44.50(8) . .
O1 Mn1 K 92.46(8) 3_656 .
O3 Mn1 K 143.25(8) . .
O1A Mn1 K 82.93(9) . .
O1B Mn1 K 50.51(7) . .
O1C Mn1 K 134.36(8) . .
Mn1 Mn1 K 63.83(4) 3_656 .
K Mn1 K 135.41(2) 3_656 .
O2 Mn2 O1 89.29(12) . .
O2 Mn2 O2C 169.43(12) . .
O1 Mn2 O2C 99.08(12) . .
O2 Mn2 O1D 90.20(12) . .
O1 Mn2 O1D 175.72(11) . .
O2C Mn2 O1D 81.94(12) . .
O2 Mn2 O2A 97.39(11) . .
O1 Mn2 O2A 85.65(11) . .
O2C Mn2 O2A 89.73(11) . .
O1D Mn2 O2A 90.21(11) . .
O2 Mn2 O2B 81.77(10) . 3_656
O1 Mn2 O2B 92.50(10) . 3_656
O2C Mn2 O2B 91.35(11) . 3_656
O1D Mn2 O2B 91.63(11) . 3_656
O2A Mn2 O2B 177.98(11) . 3_656
O2 Mn2 Mn3 36.19(8) . .
O1 Mn2 Mn3 86.60(8) . .
O2C Mn2 Mn3 137.29(8) . .
O1D Mn2 Mn3 95.48(9) . .
O2A Mn2 Mn3 132.98(8) . .
O2B Mn2 Mn3 45.97(7) 3_656 .
O2 Mn2 K 53.73(9) . .
O1 Mn2 K 48.02(8) . .
O2C Mn2 K 136.83(9) . .
O1D Mn2 K 128.87(9) . .
O2A Mn2 K 64.48(8) . .
O2B Mn2 K 113.64(8) 3_656 .
Mn3 Mn2 K 76.18(4) . .
O3 Mn3 O1E 90.93(12) 3_656 .
O3 Mn3 O2 90.78(11) 3_656 .
O1E Mn3 O2 177.96(13) . .
O3 Mn3 O1G 175.28(11) 3_656 .
O1E Mn3 O1G 85.12(12) . .
O2 Mn3 O1G 93.12(12) . .
O3 Mn3 O1F 92.90(12) 3_656 .
O1E Mn3 O1F 88.82(11) . .
O2 Mn3 O1F 92.22(11) . .
O1G Mn3 O1F 89.62(12) . .
O3 Mn3 O2B 85.74(11) 3_656 3_656
O1E Mn3 O2B 98.54(11) . 3_656
O2 Mn3 O2B 80.48(10) . 3_656
O1G Mn3 O2B 92.28(11) . 3_656
O1F Mn3 O2B 172.54(10) . 3_656
O3 Mn3 Mn2 83.82(9) 3_656 .
O1E Mn3 Mn2 143.75(9) . .
O2 Mn3 Mn2 35.46(8) . .
O1G Mn3 Mn2 97.84(9) . .
O1F Mn3 Mn2 127.17(8) . .
O2B Mn3 Mn2 45.40(7) 3_656 .
O2 Mn4 O2D 94.81(12) . .
O2 Mn4 O2F 91.59(12) . .
O2D Mn4 O2F 173.31(12) . .
O2 Mn4 O1H 165.22(12) . .
O2D Mn4 O1H 86.73(13) . .
O2F Mn4 O1H 86.58(12) . .
O2 Mn4 O2G 98.22(11) . .
O2D Mn4 O2G 88.67(12) . .
O2F Mn4 O2G 92.31(13) . .
O1H Mn4 O2G 96.51(12) . .
O2 Mn4 O2H 105.11(11) . .
O2D Mn4 O2H 94.21(12) . .
O2F Mn4 O2H 82.25(12) . .
O1H Mn4 O2H 60.11(11) . .
O2G Mn4 O2H 156.14(10) . .
O2 Mn4 C1H 134.59(14) . .
O2D Mn4 C1H 91.20(13) . .
O2F Mn4 C1H 82.93(13) . .
O1H Mn4 C1H 30.63(13) . .
O2G Mn4 C1H 126.94(13) . .
O2H Mn4 C1H 29.48(12) . .
O2 Mn4 K 60.49(9) . .
O2D Mn4 K 119.48(9) . .
O2F Mn4 K 62.41(10) . .
O1H Mn4 K 106.05(9) . .
O2G Mn4 K 144.22(8) . .
O2H Mn4 K 51.02(7) . .
C1H Mn4 K 77.49(11) . .
O1C K O2H 166.76(9) 3_656 .
O1C K N1 100.81(11) 3_656 .
O2H K N1 85.08(11) . .
O1C K O1 67.20(8) 3_656 .
O2H K O1 107.90(9) . .
N1 K O1 166.63(10) . .
O1C K O1B 67.39(8) 3_656 .
O2H K O1B 122.31(9) . .
N1 K O1B 108.03(11) . .
O1 K O1B 62.68(8) . .
O1C K O2 96.53(8) 3_656 .
O2H K O2 71.45(8) . .
N1 K O2 136.45(10) . .
O1 K O2 53.96(7) . .
O1B K O2 115.52(8) . .
O1C K O2F 110.35(9) 3_656 .
O2H K O2F 58.17(8) . .
N1 K O2F 83.60(10) . .
O1 K O2F 105.73(8) . .
O1B K O2F 168.34(8) . .
O2 K O2F 52.88(8) . .
O1C K O2A 117.91(8) 3_656 .
O2H K O2A 60.40(8) . .
N1 K O2A 138.78(10) . .
O1 K O2A 51.36(7) . .
O1B K O2A 76.99(8) . .
O2 K O2A 55.93(7) . .
O2F K O2A 94.93(9) . .
O1C K Mn4 124.36(7) 3_656 .
O2H K Mn4 42.51(6) . .
N1 K Mn4 108.90(9) . .
O1 K Mn4 83.53(6) . .
O1B K Mn4 137.30(7) . .
O2 K Mn4 32.34(5) . .
O2F K Mn4 33.78(6) . .
O2A K Mn4 61.15(6) . .
O1C K Mn1 37.98(6) 3_656 3_656
O2H K Mn1 133.64(7) . 3_656
N1 K Mn1 138.32(9) . 3_656
O1 K Mn1 31.10(5) . 3_656
O1B K Mn1 67.83(5) . 3_656
O2 K Mn1 64.78(5) . 3_656
O2F K Mn1 103.06(6) . 3_656
O2A K Mn1 82.28(5) . 3_656
Mn4 K Mn1 96.92(3) . 3_656
O1C K Mn2 92.54(7) 3_656 .
O2H K Mn2 79.86(7) . .
N1 K Mn2 163.33(9) . .
O1 K Mn2 29.88(5) . .
O1B K Mn2 86.23(7) . .
O2 K Mn2 30.27(5) . .
O2F K Mn2 82.42(7) . .
O2A K Mn2 34.58(5) . .
Mn4 K Mn2 54.74(3) . .
Mn1 K Mn2 54.60(2) 3_656 .
Mn1 O1 Mn2 121.79(14) . .
Mn1 O1 Mn1 97.88(12) . 3_656
Mn2 O1 Mn1 125.59(13) . 3_656
Mn1 O1 K 107.87(11) . .
Mn2 O1 K 102.10(10) . .
Mn1 O1 K 98.56(11) 3_656 .
Mn4 O2 Mn2 124.51(14) . .
Mn4 O2 Mn3 119.58(14) . .
Mn2 O2 Mn3 108.35(12) . .
Mn4 O2 K 87.17(10) . .
Mn2 O2 K 96.00(10) . .
Mn3 O2 K 116.12(12) . .
Mn3 O3 Mn1 131.81(15) 3_656 .
Mn3 O3 H3 111.5 3_656 .
Mn1 O3 H3 107.1 . .
C1A O1A Mn1 130.1(3) . .
C1A O2A Mn2 126.2(3) . .
C1A O2A K 98.2(3) . .
Mn2 O2A K 80.93(9) . .
O2A C1A O1A 125.9(4) . .
O2A C1A C2A 118.2(4) . .
O1A C1A C2A 115.8(4) . .
C3A C2A C4A 111.0(4) . .
C3A C2A C5A 110.7(4) . .
C4A C2A C5A 109.8(4) . .
C3A C2A C1A 110.5(4) . .
C4A C2A C1A 105.2(4) . .
C5A C2A C1A 109.5(3) . .
C2A C3A H3A1 109.5 . .
C2A C3A H3A2 109.5 . .
H3A1 C3A H3A2 109.5 . .
C2A C3A H3A3 109.5 . .
H3A1 C3A H3A3 109.5 . .
H3A2 C3A H3A3 109.5 . .
C2A C4A H4A1 109.5 . .
C2A C4A H4A2 109.5 . .
H4A1 C4A H4A2 109.5 . .
C2A C4A H4A3 109.5 . .
H4A1 C4A H4A3 109.5 . .
H4A2 C4A H4A3 109.5 . .
C2A C5A H5A1 109.5 . .
C2A C5A H5A2 109.5 . .
H5A1 C5A H5A2 109.5 . .
C2A C5A H5A3 109.5 . .
H5A1 C5A H5A3 109.5 . .
H5A2 C5A H5A3 109.5 . .
C1B O1B Mn1 119.9(2) . .
C1B O1B K 135.2(3) . .
Mn1 O1B K 93.91(10) . .
C1B O2B Mn2 120.6(2) . 3_656
C1B O2B Mn3 129.6(2) . 3_656
Mn2 O2B Mn3 88.63(9) 3_656 3_656
O1B C1B O2B 122.8(4) . .
O1B C1B C2B 121.3(4) . .
O2B C1B C2B 115.9(4) . .
C3B C2B C1B 110.6(3) . .
C3B C2B C5B 110.6(4) . .
C1B C2B C5B 109.6(4) . .
C3B C2B C4B 110.6(4) . .
C1B C2B C4B 106.1(4) . .
C5B C2B C4B 109.3(4) . .
C2B C3B H3B1 109.5 . .
C2B C3B H3B2 109.5 . .
H3B1 C3B H3B2 109.5 . .
C2B C3B H3B3 109.5 . .
H3B1 C3B H3B3 109.5 . .
H3B2 C3B H3B3 109.5 . .
C2B C4B H4B1 109.5 . .
C2B C4B H4B2 109.5 . .
H4B1 C4B H4B2 109.5 . .
C2B C4B H4B3 109.5 . .
H4B1 C4B H4B3 109.5 . .
H4B2 C4B H4B3 109.5 . .
C2B C5B H5B1 109.5 . .
C2B C5B H5B2 109.5 . .
H5B1 C5B H5B2 109.5 . .
C2B C5B H5B3 109.5 . .
H5B1 C5B H5B3 109.5 . .
H5B2 C5B H5B3 109.5 . .
C1C O1C Mn1 117.7(2) . .
C1C O1C K 142.0(2) . 3_656
Mn1 O1C K 95.39(10) . 3_656
C1C O2C Mn2 136.5(3) . .
O1C C1C O2C 124.0(4) . .
O1C C1C C2C 120.6(4) . .
O2C C1C C2C 115.4(4) . .
C5C C2C C4C 110.1(4) . .
C5C C2C C3C 109.9(4) . .
C4C C2C C3C 109.9(4) . .
C5C C2C C1C 110.4(4) . .
C4C C2C C1C 110.5(4) . .
C3C C2C C1C 105.9(3) . .
C2C C3C H3C1 109.5 . .
C2C C3C H3C2 109.5 . .
H3C1 C3C H3C2 109.5 . .
C2C C3C H3C3 109.5 . .
H3C1 C3C H3C3 109.5 . .
H3C2 C3C H3C3 109.5 . .
C2C C4C H4C1 109.5 . .
C2C C4C H4C2 109.5 . .
H4C1 C4C H4C2 109.5 . .
C2C C4C H4C3 109.5 . .
H4C1 C4C H4C3 109.5 . .
H4C2 C4C H4C3 109.5 . .
C2C C5C H5C1 109.5 . .
C2C C5C H5C2 109.5 . .
H5C1 C5C H5C2 109.5 . .
C2C C5C H5C3 109.5 . .
H5C1 C5C H5C3 109.5 . .
H5C2 C5C H5C3 109.5 . .
C1D O1D Mn2 126.8(3) . .
C1D O2D Mn4 130.2(3) . .
O1D C1D O2D 124.9(4) . .
O1D C1D C2D 117.7(4) . .
O2D C1D C2D 117.5(4) . .
C3D C2D C4D 110.8(5) . .
C3D C2D C5D 110.5(4) . .
C4D C2D C5D 109.5(5) . .
C3D C2D C1D 106.1(4) . .
C4D C2D C1D 109.5(4) . .
C5D C2D C1D 110.5(4) . .
C2D C3D H3D1 109.5 . .
C2D C3D H3D2 109.5 . .
H3D1 C3D H3D2 109.5 . .
C2D C3D H3D3 109.5 . .
H3D1 C3D H3D3 109.5 . .
H3D2 C3D H3D3 109.5 . .
C2D C4D H4D1 109.5 . .
C2D C4D H4D2 109.5 . .
H4D1 C4D H4D2 109.5 . .
C2D C4D H4D3 109.5 . .
H4D1 C4D H4D3 109.5 . .
H4D2 C4D H4D3 109.5 . .
C2D C5D H5D1 109.5 . .
C2D C5D H5D2 109.5 . .
H5D1 C5D H5D2 109.5 . .
C2D C5D H5D3 109.5 . .
H5D1 C5D H5D3 109.5 . .
H5D2 C5D H5D3 109.5 . .
C1E O1E Mn3 127.6(3) . .
O2E C1E O1E 125.0(4) . .
O2E C1E C2E 120.5(4) . .
O1E C1E C2E 114.5(4) . .
C5E C2E C4E 111.5(5) . .
C5E C2E C3E 108.8(5) . .
C4E C2E C3E 108.9(5) . .
C5E C2E C1E 106.6(4) . .
C4E C2E C1E 111.1(4) . .
C3E C2E C1E 109.9(4) . .
C2E C3E H3E1 109.5 . .
C2E C3E H3E2 109.5 . .
H3E1 C3E H3E2 109.5 . .
C2E C3E H3E3 109.5 . .
H3E1 C3E H3E3 109.5 . .
H3E2 C3E H3E3 109.5 . .
C2E C4E H4E1 109.5 . .
C2E C4E H4E2 109.5 . .
H4E1 C4E H4E2 109.5 . .
C2E C4E H4E3 109.5 . .
H4E1 C4E H4E3 109.5 . .
H4E2 C4E H4E3 109.5 . .
C2E C5E H5E1 109.5 . .
C2E C5E H5E2 109.5 . .
H5E1 C5E H5E2 109.5 . .
C2E C5E H5E3 109.5 . .
H5E1 C5E H5E3 109.5 . .
H5E2 C5E H5E3 109.5 . .
C1F O1F Mn3 130.9(3) . .
C1F O2F Mn4 124.0(3) . .
C1F O2F K 116.7(2) . .
Mn4 O2F K 83.80(10) . .
O1F C1F O2F 124.6(4) . .
O1F C1F C2F 119.4(4) . .
O2F C1F C2F 115.9(4) . .
C4F C2F C5F 111.4(5) . .
C4F C2F C1F 112.1(4) . .
C5F C2F C1F 109.7(4) . .
C4F C2F C3F 112.2(5) . .
C5F C2F C3F 107.2(4) . .
C1F C2F C3F 103.9(4) . .
C2F C3F H3F1 109.5 . .
C2F C3F H3F2 109.5 . .
H3F1 C3F H3F2 109.5 . .
C2F C3F H3F3 109.5 . .
H3F1 C3F H3F3 109.5 . .
H3F2 C3F H3F3 109.5 . .
C2F C4F H4F1 109.5 . .
C2F C4F H4F2 109.5 . .
H4F1 C4F H4F2 109.5 . .
C2F C4F H4F3 109.5 . .
H4F1 C4F H4F3 109.5 . .
H4F2 C4F H4F3 109.5 . .
C2F C5F H5F1 109.5 . .
C2F C5F H5F2 109.5 . .
H5F1 C5F H5F2 109.5 . .
C2F C5F H5F3 109.5 . .
H5F1 C5F H5F3 109.5 . .
H5F2 C5F H5F3 109.5 . .
C1G O1G Mn3 128.8(3) . .
C1G O2G Mn4 127.0(3) . .
O2G C1G O1G 125.5(4) . .
O2G C1G C2G 117.9(4) . .
O1G C1G C2G 116.5(4) . .
C6G C2G C8G 117.7(13) . .
C5G C2G C3G 115.6(6) . .
C6G C2G C1G 114.9(11) . .
C8G C2G C1G 111.3(8) . .
C5G C2G C1G 112.2(4) . .
C3G C2G C1G 110.9(4) . .
C5G C2G C4G 107.3(5) . .
C3G C2G C4G 106.7(6) . .
C1G C2G C4G 103.1(4) . .
C6G C2G C7G 103.9(12) . .
C8G C2G C7G 105.0(10) . .
C1G C2G C7G 101.9(7) . .
C2G C3G H3G1 109.5 . .
C2G C3G H3G2 109.5 . .
H3G1 C3G H3G2 109.5 . .
C2G C3G H3G3 109.5 . .
H3G1 C3G H3G3 109.5 . .
H3G2 C3G H3G3 109.5 . .
C2G C4G H4G1 109.5 . .
C2G C4G H4G2 109.5 . .
H4G1 C4G H4G2 109.5 . .
C2G C4G H4G3 109.5 . .
H4G1 C4G H4G3 109.5 . .
H4G2 C4G H4G3 109.5 . .
C2G C5G H5G1 109.5 . .
C2G C5G H5G2 109.5 . .
H5G1 C5G H5G2 109.5 . .
C2G C5G H5G3 109.5 . .
H5G1 C5G H5G3 109.5 . .
H5G2 C5G H5G3 109.5 . .
C2G C6G H6G1 109.5 . .
C2G C6G H6G2 109.5 . .
H6G1 C6G H6G2 109.5 . .
C2G C6G H6G3 109.5 . .
H6G1 C6G H6G3 109.5 . .
H6G2 C6G H6G3 109.5 . .
C2G C7G H7G1 109.5 . .
C2G C7G H7G2 109.5 . .
H7G1 C7G H7G2 109.5 . .
C2G C7G H7G3 109.5 . .
H7G1 C7G H7G3 109.5 . .
H7G2 C7G H7G3 109.5 . .
C2G C8G H8G1 109.5 . .
C2G C8G H8G2 109.5 . .
H8G1 C8G H8G2 109.5 . .
C2G C8G H8G3 109.5 . .
H8G1 C8G H8G3 109.5 . .
H8G2 C8G H8G3 109.5 . .
C1H O1H Mn4 98.6(3) . .
C1H O2H Mn4 81.9(3) . .
C1H O2H K 147.8(3) . .
Mn4 O2H K 86.48(9) . .
O2H C1H O1H 119.4(4) . .
O2H C1H C2H 122.6(4) . .
O1H C1H C2H 117.9(4) . .
O2H C1H Mn4 68.6(2) . .
O1H C1H Mn4 50.82(19) . .
C2H C1H Mn4 168.2(3) . .
C3H C2H C5H 112.8(5) . .
C3H C2H C4H 108.6(5) . .
C5H C2H C4H 108.4(6) . .
C3H C2H C1H 111.8(4) . .
C5H C2H C1H 106.2(4) . .
C4H C2H C1H 109.0(4) . .
C2H C3H H3H1 109.5 . .
C2H C3H H3H2 109.5 . .
H3H1 C3H H3H2 109.5 . .
C2H C3H H3H3 109.5 . .
H3H1 C3H H3H3 109.5 . .
H3H2 C3H H3H3 109.5 . .
C2H C4H H4H1 109.5 . .
C2H C4H H4H2 109.5 . .
H4H1 C4H H4H2 109.5 . .
C2H C4H H4H3 109.5 . .
H4H1 C4H H4H3 109.5 . .
H4H2 C4H H4H3 109.5 . .
C2H C5H H5H1 109.5 . .
C2H C5H H5H2 109.5 . .
H5H1 C5H H5H2 109.5 . .
C2H C5H H5H3 109.5 . .
H5H1 C5H H5H3 109.5 . .
H5H2 C5H H5H3 109.5 . .
C1 N1 K 157.7(6) . .
N1 C1 C2 176.9(11) . .
C1 C2 H2A 109.5 . .
C1 C2 H2B 109.5 . .
H2A C2 H2B 109.5 . .
C1 C2 H2C 109.5 . .
H2A C2 H2C 109.5 . .
H2B C2 H2C 109.5 . .
O20 C01 C02 115.9(10) . .
C01 O20 H20 109.5 . .
C01 C02 H02A 109.5 . .
C01 C02 H02B 109.5 . .
H02A C02 H02B 109.5 . .
C01 C02 H02C 109.5 . .
H02A C02 H02C 109.5 . .
H02B C02 H02C 109.5 . .
C031 O31 H31 109.5 . .
O41 C031 O31 130(2) . .
O41 C031 C041 124(2) . .
O31 C031 C041 106(2) . .
C031 C041 H04A 103.7 . .
C031 C041 H04B 109.5 . .
H04A C041 H04B 109.5 . .
C031 C041 H04C 115.0 . .
H04A C041 H04C 109.5 . .
H04B C041 H04C 109.5 . .
C032 O32 H32 109.5 . .
O42 C032 O32 118(2) . .
O42 C032 C042 122(3) . .
O32 C032 C042 113(3) . .
C032 C042 H04D 105.3 . .
C032 C042 H04E 111.0 . .
H04D C042 H04E 109.5 . .
C032 C042 H04F 112.0 . .
H04D C042 H04F 109.5 . .
H04E C042 H04F 109.5 . .

loop_
_geom_bond_atom_site_label_1
_geom_bond_atom_site_label_2
_geom_bond_distance
_geom_bond_site_symmetry_2
Mn1 O1 1.881(3) .
Mn1 O1 1.908(3) 3_656
Mn1 O3 1.929(3) .
Mn1 O1A 1.953(3) .
Mn1 O1B 2.252(3) .
Mn1 O1C 2.258(3) .
Mn1 Mn1 2.8575(15) 3_656
Mn1 K 3.6530(13) 3_656
Mn1 K 3.8615(16) .
Mn2 O2 1.896(3) .
Mn2 O1 1.906(3) .
Mn2 O2C 1.945(3) .
Mn2 O1D 1.950(3) .
Mn2 O2A 2.150(3) .
Mn2 O2B 2.209(3) 3_656
Mn2 Mn3 3.1019(15) .
Mn2 K 3.7404(17) .
Mn3 O3 1.896(3) 3_656
Mn3 O1E 1.929(3) .
Mn3 O2 1.930(3) .
Mn3 O1G 1.944(3) .
Mn3 O1F 2.144(3) .
Mn3 O2B 2.231(3) 3_656
Mn4 O2 1.864(3) .
Mn4 O2D 1.940(3) .
Mn4 O2F 1.947(3) .
Mn4 O1H 1.963(3) .
Mn4 O2G 2.118(3) .
Mn4 O2H 2.356(3) .
Mn4 C1H 2.504(4) .
Mn4 K 3.4800(18) .
K O1C 2.667(3) 3_656
K O2H 2.710(3) .
K N1 2.747(4) .
K O1 2.844(3) .
K O1B 2.987(3) .
K O2 3.032(3) .
K O2F 3.103(3) .
K O2A 3.418(4) .
K Mn1 3.6529(13) 3_656
O1 Mn1 1.908(3) 3_656
O3 Mn3 1.896(3) 3_656
O3 H3 0.8600 .
O1A C1A 1.282(5) .
O2A C1A 1.236(5) .
C1A C2A 1.543(5) .
C2A C3A 1.523(6) .
C2A C4A 1.529(7) .
C2A C5A 1.534(6) .
C3A H3A1 0.9800 .
C3A H3A2 0.9800 .
C3A H3A3 0.9800 .
C4A H4A1 0.9800 .
C4A H4A2 0.9800 .
C4A H4A3 0.9800 .
C5A H5A1 0.9800 .
C5A H5A2 0.9800 .
C5A H5A3 0.9800 .
O1B C1B 1.243(5) .
O2B C1B 1.297(4) .
O2B Mn2 2.209(3) 3_656
O2B Mn3 2.231(3) 3_656
C1B C2B 1.520(6) .
C2B C3B 1.519(6) .
C2B C5B 1.529(6) .
C2B C4B 1.531(6) .
C3B H3B1 0.9800 .
C3B H3B2 0.9800 .
C3B H3B3 0.9800 .
C4B H4B1 0.9800 .
C4B H4B2 0.9800 .
C4B H4B3 0.9800 .
C5B H5B1 0.9800 .
C5B H5B2 0.9800 .
C5B H5B3 0.9800 .
O1C C1C 1.250(5) .
O1C K 2.668(3) 3_656
O2C C1C 1.269(5) .
C1C C2C 1.529(6) .
C2C C5C 1.513(6) .
C2C C4C 1.513(7) .
C2C C3C 1.521(6) .
C3C H3C1 0.9800 .
C3C H3C2 0.9800 .
C3C H3C3 0.9800 .
C4C H4C1 0.9800 .
C4C H4C2 0.9800 .
C4C H4C3 0.9800 .
C5C H5C1 0.9800 .
C5C H5C2 0.9800 .
C5C H5C3 0.9800 .
O1D C1D 1.251(5) .
O2D C1D 1.277(5) .
C1D C2D 1.520(6) .
C2D C3D 1.492(6) .
C2D C4D 1.508(7) .
C2D C5D 1.515(6) .
C3D H3D1 0.9800 .
C3D H3D2 0.9800 .
C3D H3D3 0.9800 .
C4D H4D1 0.9800 .
C4D H4D2 0.9800 .
C4D H4D3 0.9800 .
C5D H5D1 0.9800 .
C5D H5D2 0.9800 .
C5D H5D3 0.9800 .
O1E C1E 1.296(5) .
O2E C1E 1.238(5) .
C1E C2E 1.534(6) .
C2E C5E 1.498(6) .
C2E C4E 1.521(7) .
C2E C3E 1.531(7) .
C3E H3E1 0.9800 .
C3E H3E2 0.9800 .
C3E H3E3 0.9800 .
C4E H4E1 0.9800 .
C4E H4E2 0.9800 .
C4E H4E3 0.9800 .
C5E H5E1 0.9800 .
C5E H5E2 0.9800 .
C5E H5E3 0.9800 .
O1F C1F 1.242(5) .
O2F C1F 1.287(5) .
C1F C2F 1.524(6) .
C2F C4F 1.503(7) .
C2F C5F 1.515(7) .
C2F C3F 1.553(7) .
C3F H3F1 0.9800 .
C3F H3F2 0.9800 .
C3F H3F3 0.9800 .
C4F H4F1 0.9800 .
C4F H4F2 0.9800 .
C4F H4F3 0.9800 .
C5F H5F1 0.9800 .
C5F H5F2 0.9800 .
C5F H5F3 0.9800 .
O1G C1G 1.270(5) .
O2G C1G 1.258(5) .
C1G C2G 1.536(6) .
C2G C6G 1.43(3) .
C2G C8G 1.465(17) .
C2G C5G 1.473(8) .
C2G C3G 1.521(9) .
C2G C4G 1.595(9) .
C2G C7G 1.676(19) .
C3G H3G1 0.9800 .
C3G H3G2 0.9800 .
C3G H3G3 0.9800 .
C4G H4G1 0.9800 .
C4G H4G2 0.9800 .
C4G H4G3 0.9800 .
C5G H5G1 0.9800 .
C5G H5G2 0.9800 .
C5G H5G3 0.9800 .
C6G H6G1 0.9800 .
C6G H6G2 0.9800 .
C6G H6G3 0.9800 .
C7G H7G1 0.9800 .
C7G H7G2 0.9800 .
C7G H7G3 0.9800 .
C8G H8G1 0.9800 .
C8G H8G2 0.9800 .
C8G H8G3 0.9800 .
O1H C1H 1.290(5) .
O2H C1H 1.245(5) .
C1H C2H 1.529(6) .
C2H C3H 1.478(7) .
C2H C5H 1.489(8) .
C2H C4H 1.500(8) .
C3H H3H1 0.9800 .
C3H H3H2 0.9800 .
C3H H3H3 0.9800 .
C4H H4H1 0.9800 .
C4H H4H2 0.9800 .
C4H H4H3 0.9800 .
C5H H5H1 0.9800 .
C5H H5H2 0.9800 .
C5H H5H3 0.9800 .
N1 C1 1.202(11) .
C1 C2 1.493(13) .
C2 H2A 0.9800 .
C2 H2B 0.9800 .
C2 H2C 0.9800 .
C01 O20 1.312(10) .
C01 C02 1.513(14) .
O20 H20 0.8400 .
C02 H02A 0.9800 .
C02 H02B 0.9800 .
C02 H02C 0.9800 .
O31 C031 1.25(2) .
O31 H31 0.8400 .
O41 C031 1.20(2) .
C031 C041 1.491(10) .
C041 H04A 0.9800 .
C041 H04B 0.9800 .
C041 H04C 0.9800 .
O32 C032 1.25(2) .
O32 H32 0.8400 .
O42 C032 1.19(2) .
C032 C042 1.480(14) .
C042 H04D 0.9800 .
C042 H04E 0.9800 .
C042 H04F 0.9800 .

loop_
_geom_hbond_atom_site_label_D
_geom_hbond_atom_site_label_H
_geom_hbond_atom_site_label_A
_geom_hbond_distance_DH
_geom_hbond_distance_HA
_geom_hbond_distance_DA
_geom_hbond_angle_DHA
_geom_hbond_site_symmetry_A
O20 H20 O2E 0.84 2.20 2.961(9) 150.1 2
O31 H31 O1H 0.84 2.59 3.42(2) 169.5 .
O32 H32 O32 0.84 2.82 3.48(5) 136.7 3_566
O32 H32 O42 0.84 1.92 2.76(4) 173.3 3_566

loop_
_geom_torsion_atom_site_label_1
_geom_torsion_atom_site_label_2
_geom_torsion_atom_site_label_3
_geom_torsion_atom_site_label_4
_geom_torsion
_geom_torsion_site_symmetry_1
_geom_torsion_site_symmetry_4
O1 Mn1 O1 Mn2 141.0(2) 3_656 .
O1A Mn1 O1 Mn2 -42.81(16) . .
O1B Mn1 O1 Mn2 -128.25(15) . .
O1C Mn1 O1 Mn2 47.33(15) . .
Mn1 Mn1 O1 Mn2 141.0(2) 3_656 .
K Mn1 O1 Mn2 93.60(13) 3_656 .
K Mn1 O1 Mn2 -117.32(18) . .
O1 Mn1 O1 Mn1 -0.001(1) 3_656 3_656
O1A Mn1 O1 Mn1 176.20(12) . 3_656
O1B Mn1 O1 Mn1 90.76(12) . 3_656
O1C Mn1 O1 Mn1 -93.66(11) . 3_656
K Mn1 O1 Mn1 -47.38(10) 3_656 3_656
K Mn1 O1 Mn1 101.69(14) . 3_656
O1 Mn1 O1 K -101.69(14) 3_656 .
O1A Mn1 O1 K 74.51(12) . .
O1B Mn1 O1 K -10.93(11) . .
O1C Mn1 O1 K 164.65(10) . .
Mn1 Mn1 O1 K -101.69(14) 3_656 .
K Mn1 O1 K -149.07(7) 3_656 .
O2D Mn4 O2 Mn2 -25.99(19) . .
O2F Mn4 O2 Mn2 152.10(18) . .
O1H Mn4 O2 Mn2 69.5(6) . .
O2G Mn4 O2 Mn2 -115.34(18) . .
O2H Mn4 O2 Mn2 69.69(19) . .
C1H Mn4 O2 Mn2 70.5(3) . .
K Mn4 O2 Mn2 95.33(17) . .
O2D Mn4 O2 Mn3 120.07(17) . .
O2F Mn4 O2 Mn3 -61.85(18) . .
O1H Mn4 O2 Mn3 -144.5(5) . .
O2G Mn4 O2 Mn3 30.72(18) . .
O2H Mn4 O2 Mn3 -144.25(15) . .
C1H Mn4 O2 Mn3 -143.48(18) . .
K Mn4 O2 Mn3 -118.61(18) . .
O2D Mn4 O2 K -121.32(10) . .
O2F Mn4 O2 K 56.76(10) . .
O1H Mn4 O2 K -25.9(5) . .
O2G Mn4 O2 K 149.33(10) . .
O2H Mn4 O2 K -25.64(11) . .
C1H Mn4 O2 K -24.9(2) . .
O1 Mn2 O2 Mn4 -125.55(17) . .
O2C Mn2 O2 Mn4 92.0(6) . .
O1D Mn2 O2 Mn4 50.20(18) . .
O2A Mn2 O2 Mn4 -40.03(19) . .
O2B Mn2 O2 Mn4 141.82(18) 3_656 .
Mn3 Mn2 O2 Mn4 149.2(3) . .
K Mn2 O2 Mn4 -90.69(17) . .
O1 Mn2 O2 Mn3 85.22(14) . .
O2C Mn2 O2 Mn3 -57.3(7) . .
O1D Mn2 O2 Mn3 -99.03(14) . .
O2A Mn2 O2 Mn3 170.74(13) . .
O2B Mn2 O2 Mn3 -7.41(13) 3_656 .
K Mn2 O2 Mn3 120.08(16) . .
O1 Mn2 O2 K -34.86(10) . .
O2C Mn2 O2 K -177.3(6) . .
O1D Mn2 O2 K 140.89(10) . .
O2A Mn2 O2 K 50.65(10) . .
O2B Mn2 O2 K -127.49(10) 3_656 .
Mn3 Mn2 O2 K -120.08(16) . .
Mn2 O2A C1A O1A 9.5(6) . .
K O2A C1A O1A -75.2(4) . .
Mn2 O2A C1A C2A -173.8(3) . .
K O2A C1A C2A 101.5(4) . .
Mn1 O1A C1A O2A 29.8(6) . .
Mn1 O1A C1A C2A -147.0(3) . .
O2A C1A C2A C3A 146.3(4) . .
O1A C1A C2A C3A -36.6(6) . .
O2A C1A C2A C4A -93.8(5) . .
O1A C1A C2A C4A 83.3(5) . .
O2A C1A C2A C5A 24.1(6) . .
O1A C1A C2A C5A -158.9(4) . .
Mn1 O1B C1B O2B 9.8(5) . .
K O1B C1B O2B -123.9(3) . .
Mn1 O1B C1B C2B -167.7(3) . .
K O1B C1B C2B 58.5(5) . .
Mn2 O2B C1B O1B 53.9(5) 3_656 .
Mn3 O2B C1B O1B -63.0(5) 3_656 .
Mn2 O2B C1B C2B -128.4(3) 3_656 .
Mn3 O2B C1B C2B 114.7(4) 3_656 .
O1B C1B C2B C3B -154.2(4) . .
O2B C1B C2B C3B 28.1(5) . .
O1B C1B C2B C5B -32.0(6) . .
O2B C1B C2B C5B 150.3(4) . .
O1B C1B C2B C4B 85.8(5) . .
O2B C1B C2B C4B -91.9(4) . .
Mn1 O1C C1C O2C 43.2(5) . .
K O1C C1C O2C -104.4(4) 3_656 .
Mn1 O1C C1C C2C -133.1(3) . .
K O1C C1C C2C 79.3(5) 3_656 .
Mn2 O2C C1C O1C -7.7(6) . .
Mn2 O2C C1C C2C 168.7(3) . .
O1C C1C C2C C5C -14.6(6) . .
O2C C1C C2C C5C 168.8(4) . .
O1C C1C C2C C4C -136.7(4) . .
O2C C1C C2C C4C 46.7(5) . .
O1C C1C C2C C3C 104.4(5) . .
O2C C1C C2C C3C -72.2(5) . .
Mn2 O1D C1D O2D 19.3(6) . .
Mn2 O1D C1D C2D -159.3(3) . .
Mn4 O2D C1D O1D 28.0(6) . .
Mn4 O2D C1D C2D -153.3(3) . .
O1D C1D C2D C3D 79.3(5) . .
O2D C1D C2D C3D -99.4(5) . .
O1D C1D C2D C4D -40.2(6) . .
O2D C1D C2D C4D 141.0(5) . .
O1D C1D C2D C5D -160.9(4) . .
O2D C1D C2D C5D 20.4(6) . .
Mn3 O1E C1E O2E 18.1(6) . .
Mn3 O1E C1E C2E -163.0(3) . .
O2E C1E C2E C5E 86.0(6) . .
O1E C1E C2E C5E -92.9(5) . .
O2E C1E C2E C4E -152.3(5) . .
O1E C1E C2E C4E 28.8(6) . .
O2E C1E C2E C3E -31.7(6) . .
O1E C1E C2E C3E 149.3(4) . .
Mn3 O1F C1F O2F -9.6(6) . .
Mn3 O1F C1F C2F 172.9(3) . .
Mn4 O2F C1F O1F -31.7(6) . .
K O2F C1F O1F 69.4(5) . .
Mn4 O2F C1F C2F 145.8(3) . .
K O2F C1F C2F -113.1(3) . .
O1F C1F C2F C4F -156.7(5) . .
O2F C1F C2F C4F 25.6(6) . .
O1F C1F C2F C5F -32.4(6) . .
O2F C1F C2F C5F 149.9(4) . .
O1F C1F C2F C3F 81.9(5) . .
O2F C1F C2F C3F -95.8(5) . .
Mn4 O2G C1G O1G -15.0(6) . .
Mn4 O2G C1G C2G 167.8(3) . .
Mn3 O1G C1G O2G -24.9(6) . .
Mn3 O1G C1G C2G 152.2(3) . .
O2G C1G C2G C6G -5.9(13) . .
O1G C1G C2G C6G 176.7(11) . .
O2G C1G C2G C8G 131.1(9) . .
O1G C1G C2G C8G -46.3(10) . .
O2G C1G C2G C5G -167.0(5) . .
O1G C1G C2G C5G 15.6(7) . .
O2G C1G C2G C3G -36.0(7) . .
O1G C1G C2G C3G 146.6(6) . .
O2G C1G C2G C4G 77.9(5) . .
O1G C1G C2G C4G -99.5(5) . .
O2G C1G C2G C7G -117.5(7) . .
O1G C1G C2G C7G 65.1(8) . .
Mn4 O2H C1H O1H 1.8(4) . .
K O2H C1H O1H 71.7(7) . .
Mn4 O2H C1H C2H -176.2(4) . .
K O2H C1H C2H -106.3(6) . .
K O2H C1H Mn4 69.9(5) . .
Mn4 O1H C1H O2H -2.2(5) . .
Mn4 O1H C1H C2H 175.9(4) . .
O2H C1H C2H C3H -145.1(5) . .
O1H C1H C2H C3H 36.8(7) . .
Mn4 C1H C2H C3H 52.5(19) . .
O2H C1H C2H C5H 91.5(6) . .
O1H C1H C2H C5H -86.5(6) . .
Mn4 C1H C2H C5H -70.9(18) . .
O2H C1H C2H C4H -25.1(7) . .
O1H C1H C2H C4H 156.9(5) . .
Mn4 C1H C2H C4H 172.5(15) . .
